data_4025931
loop_
_publ_author_name
'Ya-Ping Xue'
'Wei-Dong Z. Li'

_publ_section_title
;
 Formal Total Synthesis of (\+-)-Estrone via the Furano Diene Approach
;
_journal_name_full 'Journal of Organic Chemistry'
_journal_page_first 57
_journal_page_last 64
_journal_paper_doi 10.1021/jo1015486
_journal_volume 76
_journal_year 2011
_chemical_formula_sum 'C22 H30 Br N O3'
_chemical_formula_weight 436.38
_chemical_name_systematic
; 
 ? 
;
_space_group_IT_number 61
_symmetry_cell_setting orthorhombic
_symmetry_space_group_name_Hall '-P 2ac 2ab'
_symmetry_space_group_name_H-M 'P b c a'
_atom_sites_solution_hydrogens geom
_atom_sites_solution_primary direct
_atom_sites_solution_secondary difmap
_audit_creation_method SHELXL-97
_cell_angle_alpha 90.00
_cell_angle_beta 90.00
_cell_angle_gamma 90.00
_cell_formula_units_Z 8
_cell_length_a 14.528(2)
_cell_length_b 13.544(2)
_cell_length_c 21.691(3)
_cell_measurement_reflns_used 2145
_cell_measurement_temperature 296(2)
_cell_measurement_theta_max 18.35
_cell_measurement_theta_min 2.26
_cell_volume 4268.1(10)
_computing_cell_refinement 'Bruker SAINT'
_computing_data_collection 'Bruker APEX2'
_computing_data_reduction 'Bruker SAINT'
_computing_molecular_graphics 'Bruker SHELXTL'
_computing_publication_material 'Bruker SHELXTL'
_computing_structure_refinement 'SHELXL-97 (Sheldrick, 2008)'
_computing_structure_solution 'SHELXS-97 (Sheldrick, 2008)'
_diffrn_ambient_temperature 296(2)
_diffrn_measured_fraction_theta_full 1.000
_diffrn_measured_fraction_theta_max 1.000
_diffrn_measurement_device_type 'Bruker APEX-II CCD'
_diffrn_measurement_method '\f and \w scans'
_diffrn_radiation_monochromator graphite
_diffrn_radiation_source 'fine-focus sealed tube'
_diffrn_radiation_type MoK\a
_diffrn_radiation_wavelength 0.71073
_diffrn_reflns_av_R_equivalents 0.0736
_diffrn_reflns_av_sigmaI/netI 0.0500
_diffrn_reflns_limit_h_max 17
_diffrn_reflns_limit_h_min -17
_diffrn_reflns_limit_k_max 13
_diffrn_reflns_limit_k_min -16
_diffrn_reflns_limit_l_max 25
_diffrn_reflns_limit_l_min -24
_diffrn_reflns_number 21606
_diffrn_reflns_theta_full 25.20
_diffrn_reflns_theta_max 25.20
_diffrn_reflns_theta_min 1.88
_exptl_absorpt_coefficient_mu 1.947
_exptl_absorpt_correction_T_max 0.6740
_exptl_absorpt_correction_T_min 0.6021
_exptl_absorpt_correction_type multi-scan
_exptl_absorpt_process_details SADABS
_exptl_crystal_colour colorless
_exptl_crystal_density_diffrn 1.358
_exptl_crystal_description block
_exptl_crystal_F_000 1824
_exptl_crystal_size_max 0.29
_exptl_crystal_size_mid 0.27
_exptl_crystal_size_min 0.22
_refine_diff_density_max 1.054
_refine_diff_density_min -0.853
_refine_diff_density_rms 0.070
_refine_ls_extinction_method none
_refine_ls_goodness_of_fit_ref 1.031
_refine_ls_hydrogen_treatment mixed
_refine_ls_matrix_type full
_refine_ls_number_parameters 250
_refine_ls_number_reflns 3848
_refine_ls_number_restraints 0
_refine_ls_restrained_S_all 1.031
_refine_ls_R_factor_all 0.1615
_refine_ls_R_factor_gt 0.0772
_refine_ls_shift/su_max 0.000
_refine_ls_shift/su_mean 0.000
_refine_ls_structure_factor_coef Fsqd
_refine_ls_weighting_details 'calc w=1/[\s^2^(Fo^2^)+(0.0920P)^2^+10.6793P] where P=(Fo^2^+2Fc^2^)/3'
_refine_ls_weighting_scheme calc
_refine_ls_wR_factor_gt 0.2000
_refine_ls_wR_factor_ref 0.2495
_reflns_number_gt 1780
_reflns_number_total 3848
_reflns_threshold_expression >2sigma(I)
_cod_data_source_file jo1015486_si_004.cif
_cod_data_source_block pbca
_cod_original_cell_volume 4268.2(10)
_cod_database_code 4025931

loop_
_symmetry_equiv_pos_as_xyz
'x, y, z'
'-x+1/2, -y, z+1/2'
'-x, y+1/2, -z+1/2'
'x+1/2, -y+1/2, -z'
'-x, -y, -z'
'x-1/2, y, -z-1/2'
'x, -y-1/2, z-1/2'
'-x-1/2, y-1/2, z'

loop_
_atom_site_label
_atom_site_type_symbol
_atom_site_fract_x
_atom_site_fract_y
_atom_site_fract_z
_atom_site_U_iso_or_equiv
_atom_site_adp_type
_atom_site_occupancy
_atom_site_symmetry_multiplicity
_atom_site_calc_flag
_atom_site_refinement_flags
Br1 Br 0.20137(8) 0.65195(9) 0.40605(6) 0.1357(6) Uani 1 1 d .
C1 C 0.3834(5) 0.4198(6) 0.4158(4) 0.092(3) Uani 1 1 d .
H1 H 0.3789 0.3513 0.4171 0.111 Uiso 1 1 calc R
C2 C 0.3040(5) 0.4759(7) 0.4123(4) 0.100(3) Uani 1 1 d .
H2 H 0.2466 0.4454 0.4109 0.120 Uiso 1 1 calc R
C3 C 0.3104(6) 0.5758(7) 0.4108(4) 0.089(3) Uani 1 1 d .
C7 C 0.5589(5) 0.3115(5) 0.4342(3) 0.0626(17) Uani 1 1 d .
C4 C 0.3943(7) 0.6216(6) 0.4130(4) 0.091(3) Uani 1 1 d .
H4 H 0.3983 0.6901 0.4120 0.109 Uiso 1 1 calc R
C5 C 0.4730(5) 0.5644(5) 0.4168(3) 0.079(2) Uani 1 1 d .
H5 H 0.5301 0.5952 0.4188 0.095 Uiso 1 1 calc R
C6 C 0.4683(5) 0.4633(5) 0.4175(3) 0.0636(18) Uani 1 1 d .
C8 C 0.6682(5) 0.1835(5) 0.4400(4) 0.074(2) Uani 1 1 d .
H8A H 0.6275 0.1559 0.4709 0.089 Uiso 1 1 calc R
H8B H 0.7312 0.1757 0.4542 0.089 Uiso 1 1 calc R
C9 C 0.6550(5) 0.1298(5) 0.3785(3) 0.0685(19) Uani 1 1 d .
H9 H 0.5902 0.1324 0.3660 0.082 Uiso 1 1 calc R
C10 C 0.7165(5) 0.1696(6) 0.3269(4) 0.085(2) Uani 1 1 d .
H10 H 0.7189 0.2419 0.3281 0.102 Uiso 1 1 calc R
C11 C 0.6792(6) 0.1343(6) 0.2660(4) 0.096(3) Uani 1 1 d .
H11A H 0.7129 0.1654 0.2326 0.115 Uiso 1 1 calc R
H11B H 0.6149 0.1527 0.2623 0.115 Uiso 1 1 calc R
C12 C 0.6887(7) 0.0229(6) 0.2615(4) 0.105(3) Uani 1 1 d .
H12A H 0.7527 0.0063 0.2539 0.126 Uiso 1 1 calc R
H12B H 0.6528 -0.0006 0.2268 0.126 Uiso 1 1 calc R
C13 C 0.6557(5) -0.0311(5) 0.3216(4) 0.072(2) Uani 1 1 d .
H13 H 0.6863 -0.0956 0.3223 0.087 Uiso 1 1 calc R
C14 C 0.5523(5) -0.0509(6) 0.3214(4) 0.084(2) Uani 1 1 d .
H14 H 0.5214 0.0130 0.3258 0.101 Uiso 1 1 calc R
C15 C 0.5313(6) -0.1113(6) 0.3806(4) 0.102(3) Uani 1 1 d .
H15A H 0.4653 -0.1203 0.3842 0.122 Uiso 1 1 calc R
H15B H 0.5593 -0.1761 0.3770 0.122 Uiso 1 1 calc R
C16 C 0.5673(5) -0.0610(6) 0.4388(4) 0.085(2) Uani 1 1 d .
H16A H 0.5329 -0.0006 0.4457 0.102 Uiso 1 1 calc R
H16B H 0.5571 -0.1040 0.4739 0.102 Uiso 1 1 calc R
C17 C 0.6684(5) -0.0368(5) 0.4345(4) 0.081(2) Uani 1 1 d .
H17A H 0.7037 -0.0976 0.4329 0.097 Uiso 1 1 calc R
H17B H 0.6872 -0.0006 0.4709 0.097 Uiso 1 1 calc R
C18 C 0.6892(4) 0.0248(5) 0.3772(3) 0.0612(18) Uani 1 1 d .
C19 C 0.8073(6) 0.1266(6) 0.3438(5) 0.100(3) Uani 1 1 d .
H19A H 0.8437 0.1145 0.3071 0.119 Uiso 1 1 calc R
H19B H 0.8410 0.1715 0.3704 0.119 Uiso 1 1 calc R
C20 C 0.5127(6) -0.1004(6) 0.2643(4) 0.106(3) Uani 1 1 d .
H20 H 0.5245 -0.0545 0.2302 0.127 Uiso 1 1 calc R
C21 C 0.5581(7) -0.1951(7) 0.2460(5) 0.130(4) Uani 1 1 d .
H21A H 0.6226 -0.1839 0.2397 0.195 Uiso 1 1 calc R
H21B H 0.5309 -0.2191 0.2086 0.195 Uiso 1 1 calc R
H21C H 0.5498 -0.2431 0.2782 0.195 Uiso 1 1 calc R
C22 C 0.4084(7) -0.1101(8) 0.2678(6) 0.162(5) Uani 1 1 d .
H22A H 0.3862 -0.1439 0.2319 0.243 Uiso 1 1 calc R
H22B H 0.3812 -0.0456 0.2698 0.243 Uiso 1 1 calc R
H22C H 0.3920 -0.1469 0.3040 0.243 Uiso 1 1 calc R
N1 N 0.5516(4) 0.4092(4) 0.4199(3) 0.0677(16) Uani 1 1 d .
O1 O 0.4980(3) 0.2570(3) 0.4475(3) 0.0880(17) Uani 1 1 d .
O2 O 0.6479(3) 0.2862(3) 0.4310(2) 0.0752(14) Uani 1 1 d .
O3 O 0.7884(3) 0.0336(3) 0.3761(3) 0.0899(17) Uani 1 1 d .
H1N H 0.610(6) 0.439(6) 0.415(4) 0.12(3) Uiso 1 1 d .

loop_
_atom_site_aniso_label
_atom_site_aniso_U_11
_atom_site_aniso_U_22
_atom_site_aniso_U_33
_atom_site_aniso_U_23
_atom_site_aniso_U_13
_atom_site_aniso_U_12
Br1 0.1257(9) 0.1422(10) 0.1392(10) 0.0304(7) 0.0259(7) 0.0806(7)
C1 0.069(5) 0.062(5) 0.145(8) -0.001(5) 0.004(5) 0.004(4)
C2 0.064(5) 0.082(6) 0.154(9) 0.010(6) 0.013(5) 0.015(4)
C3 0.099(7) 0.091(7) 0.077(6) 0.011(5) 0.023(5) 0.036(5)
C7 0.063(5) 0.045(4) 0.080(5) -0.002(3) 0.003(4) 0.009(3)
C4 0.126(8) 0.061(5) 0.085(6) 0.015(4) 0.025(5) 0.044(5)
C5 0.083(5) 0.056(5) 0.100(6) 0.005(4) 0.022(4) 0.006(4)
C6 0.068(5) 0.054(4) 0.069(5) 0.001(3) 0.011(4) 0.007(3)
C8 0.076(5) 0.053(4) 0.094(6) 0.002(4) -0.006(4) 0.016(4)
C9 0.061(4) 0.052(4) 0.093(6) -0.001(4) -0.006(4) 0.005(3)
C10 0.081(5) 0.071(5) 0.103(7) 0.022(5) 0.007(5) -0.008(4)
C11 0.119(7) 0.079(6) 0.089(7) 0.029(5) 0.016(5) 0.008(5)
C12 0.130(8) 0.089(6) 0.097(7) -0.005(5) 0.024(6) -0.004(5)
C13 0.070(5) 0.048(4) 0.098(6) -0.004(4) 0.003(4) 0.008(3)
C14 0.077(5) 0.074(5) 0.101(6) -0.007(5) -0.014(5) 0.017(4)
C15 0.096(6) 0.082(6) 0.127(8) 0.007(6) -0.001(6) -0.013(5)
C16 0.096(6) 0.072(5) 0.087(6) 0.009(4) 0.024(5) -0.006(4)
C17 0.077(5) 0.063(5) 0.103(6) 0.023(4) -0.005(4) 0.004(4)
C18 0.043(4) 0.057(4) 0.084(5) 0.005(4) -0.005(3) 0.011(3)
C19 0.084(6) 0.069(5) 0.145(8) 0.028(5) 0.019(5) 0.000(4)
C20 0.119(7) 0.079(6) 0.120(8) -0.016(5) -0.046(6) 0.007(5)
C21 0.141(9) 0.106(7) 0.143(9) -0.053(7) -0.032(7) 0.025(6)
C22 0.114(9) 0.131(9) 0.241(15) -0.050(9) -0.087(9) 0.027(7)
N1 0.052(3) 0.046(3) 0.105(5) 0.003(3) 0.012(3) 0.002(3)
O1 0.066(3) 0.053(3) 0.144(5) 0.021(3) 0.020(3) -0.006(2)
O2 0.059(3) 0.043(3) 0.124(4) -0.003(2) 0.001(3) 0.002(2)
O3 0.056(3) 0.063(3) 0.150(5) 0.008(3) -0.006(3) 0.007(2)

loop_
_atom_type_symbol
_atom_type_description
_atom_type_scat_dispersion_real
_atom_type_scat_dispersion_imag
_atom_type_scat_source
C C 0.0033 0.0016 'International Tables Vol C Tables 4.2.6.8 and 6.1.1.4'
H H 0.0000 0.0000 'International Tables Vol C Tables 4.2.6.8 and 6.1.1.4'
N N 0.0061 0.0033 'International Tables Vol C Tables 4.2.6.8 and 6.1.1.4'
O O 0.0106 0.0060 'International Tables Vol C Tables 4.2.6.8 and 6.1.1.4'
Br Br -0.2901 2.4595 'International Tables Vol C Tables 4.2.6.8 and 6.1.1.4'

loop_
_geom_angle_atom_site_label_1
_geom_angle_atom_site_label_2
_geom_angle_atom_site_label_3
_geom_angle
C6 C1 C2 121.2(7)
C6 C1 H1 119.4
C2 C1 H1 119.4
C3 C2 C1 119.4(8)
C3 C2 H2 120.3
C1 C2 H2 120.3
C2 C3 C4 120.8(8)
C2 C3 Br1 119.1(8)
C4 C3 Br1 120.0(7)
O1 C7 O2 125.0(6)
O1 C7 N1 126.9(6)
O2 C7 N1 108.2(6)
C3 C4 C5 119.0(8)
C3 C4 H4 120.5
C5 C4 H4 120.5
C6 C5 C4 121.3(8)
C6 C5 H5 119.4
C4 C5 H5 119.4
C5 C6 C1 118.3(7)
C5 C6 N1 118.4(6)
C1 C6 N1 123.3(6)
O2 C8 C9 108.4(6)
O2 C8 H8A 110.0
C9 C8 H8A 110.0
O2 C8 H8B 110.0
C9 C8 H8B 110.0
H8A C8 H8B 108.4
C18 C9 C8 115.1(6)
C18 C9 C10 97.2(6)
C8 C9 C10 113.3(6)
C18 C9 H9 110.2
C8 C9 H9 110.2
C10 C9 H9 110.2
C19 C10 C11 114.2(8)
C19 C10 C9 101.5(6)
C11 C10 C9 108.7(6)
C19 C10 H10 110.7
C11 C10 H10 110.7
C9 C10 H10 110.7
C10 C11 C12 109.8(7)
C10 C11 H11A 109.7
C12 C11 H11A 109.7
C10 C11 H11B 109.7
C12 C11 H11B 109.7
H11A C11 H11B 108.2
C11 C12 C13 112.5(7)
C11 C12 H12A 109.1
C13 C12 H12A 109.1
C11 C12 H12B 109.1
C13 C12 H12B 109.1
H12A C12 H12B 107.8
C18 C13 C14 114.1(6)
C18 C13 C12 109.4(6)
C14 C13 C12 112.4(7)
C18 C13 H13 106.8
C14 C13 H13 106.8
C12 C13 H13 106.8
C20 C14 C13 116.9(7)
C20 C14 C15 111.5(7)
C13 C14 C15 106.5(6)
C20 C14 H14 107.2
C13 C14 H14 107.2
C15 C14 H14 107.2
C16 C15 C14 112.4(7)
C16 C15 H15A 109.1
C14 C15 H15A 109.1
C16 C15 H15B 109.1
C14 C15 H15B 109.1
H15A C15 H15B 107.9
C17 C16 C15 112.3(7)
C17 C16 H16A 109.2
C15 C16 H16A 109.2
C17 C16 H16B 109.2
C15 C16 H16B 109.2
H16A C16 H16B 107.9
C16 C17 C18 111.2(6)
C16 C17 H17A 109.4
C18 C17 H17A 109.4
C16 C17 H17B 109.4
C18 C17 H17B 109.4
H17A C17 H17B 108.0
O3 C18 C9 104.5(5)
O3 C18 C13 110.5(6)
C9 C18 C13 112.5(5)
O3 C18 C17 104.8(5)
C9 C18 C17 115.8(6)
C13 C18 C17 108.3(6)
O3 C19 C10 106.7(6)
O3 C19 H19A 110.4
C10 C19 H19A 110.4
O3 C19 H19B 110.4
C10 C19 H19B 110.4
H19A C19 H19B 108.6
C21 C20 C14 115.2(7)
C21 C20 C22 112.2(8)
C14 C20 C22 111.9(8)
C21 C20 H20 105.5
C14 C20 H20 105.5
C22 C20 H20 105.5
C20 C21 H21A 109.5
C20 C21 H21B 109.5
H21A C21 H21B 109.5
C20 C21 H21C 109.5
H21A C21 H21C 109.5
H21B C21 H21C 109.5
C20 C22 H22A 109.5
C20 C22 H22B 109.5
H22A C22 H22B 109.5
C20 C22 H22C 109.5
H22A C22 H22C 109.5
H22B C22 H22C 109.5
C7 N1 C6 125.3(6)
C7 N1 H1N 112(5)
C6 N1 H1N 123(5)
C7 O2 C8 116.1(5)
C18 O3 C19 105.4(5)

loop_
_geom_bond_atom_site_label_1
_geom_bond_atom_site_label_2
_geom_bond_distance
Br1 C3 1.893(8)
C1 C6 1.368(10)
C1 C2 1.383(10)
C1 H1 0.9300
C2 C3 1.357(12)
C2 H2 0.9300
C3 C4 1.368(12)
C7 O1 1.187(7)
C7 O2 1.340(8)
C7 N1 1.364(8)
C4 C5 1.383(10)
C4 H4 0.9300
C5 C6 1.372(9)
C5 H5 0.9300
C6 N1 1.414(8)
C8 O2 1.436(7)
C8 C9 1.531(10)
C8 H8A 0.9700
C8 H8B 0.9700
C9 C18 1.506(9)
C9 C10 1.531(10)
C9 H9 0.9800
C10 C19 1.487(10)
C10 C11 1.506(12)
C10 H10 0.9800
C11 C12 1.519(11)
C11 H11A 0.9700
C11 H11B 0.9700
C12 C13 1.569(11)
C12 H12A 0.9700
C12 H12B 0.9700
C13 C18 1.505(9)
C13 C14 1.526(10)
C13 H13 0.9800
C14 C20 1.522(11)
C14 C15 1.553(11)
C14 H14 0.9800
C15 C16 1.527(11)
C15 H15A 0.9700
C15 H15B 0.9700
C16 C17 1.508(10)
C16 H16A 0.9700
C16 H16B 0.9700
C17 C18 1.526(9)
C17 H17A 0.9700
C17 H17B 0.9700
C18 O3 1.446(7)
C19 O3 1.468(9)
C19 H19A 0.9700
C19 H19B 0.9700
C20 C21 1.495(11)
C20 C22 1.523(13)
C20 H20 0.9800
C21 H21A 0.9600
C21 H21B 0.9600
C21 H21C 0.9600
C22 H22A 0.9600
C22 H22B 0.9600
C22 H22C 0.9600
N1 H1N 0.95(9)

loop_
_geom_torsion_atom_site_label_1
_geom_torsion_atom_site_label_2
_geom_torsion_atom_site_label_3
_geom_torsion_atom_site_label_4
_geom_torsion
C6 C1 C2 C3 -0.4(13)
C1 C2 C3 C4 -0.3(14)
C1 C2 C3 Br1 -179.9(7)
C2 C3 C4 C5 0.1(13)
Br1 C3 C4 C5 179.7(6)
C3 C4 C5 C6 0.8(12)
C4 C5 C6 C1 -1.5(11)
C4 C5 C6 N1 178.5(7)
C2 C1 C6 C5 1.3(12)
C2 C1 C6 N1 -178.7(7)
O2 C8 C9 C18 169.9(6)
O2 C8 C9 C10 59.2(7)
C18 C9 C10 C19 -45.4(7)
C8 C9 C10 C19 75.9(8)
C18 C9 C10 C11 75.3(7)
C8 C9 C10 C11 -163.3(6)
C19 C10 C11 C12 46.3(9)
C9 C10 C11 C12 -66.3(9)
C10 C11 C12 C13 46.3(10)
C11 C12 C13 C18 -41.9(9)
C11 C12 C13 C14 86.0(9)
C18 C13 C14 C20 175.6(6)
C12 C13 C14 C20 50.2(9)
C18 C13 C14 C15 -59.0(8)
C12 C13 C14 C15 175.6(6)
C20 C14 C15 C16 -177.8(7)
C13 C14 C15 C16 53.6(9)
C14 C15 C16 C17 -54.1(9)
C15 C16 C17 C18 54.8(9)
C8 C9 C18 O3 -73.0(7)
C10 C9 C18 O3 47.0(7)
C8 C9 C18 C13 167.0(6)
C10 C9 C18 C13 -72.9(7)
C8 C9 C18 C17 41.8(8)
C10 C9 C18 C17 161.8(6)
C14 C13 C18 O3 175.5(6)
C12 C13 C18 O3 -57.6(7)
C14 C13 C18 C9 -68.1(8)
C12 C13 C18 C9 58.9(7)
C14 C13 C18 C17 61.2(7)
C12 C13 C18 C17 -171.8(6)
C16 C17 C18 O3 -174.5(6)
C16 C17 C18 C9 70.9(8)
C16 C17 C18 C13 -56.6(7)
C11 C10 C19 O3 -87.5(9)
C9 C10 C19 O3 29.3(9)
C13 C14 C20 C21 54.0(11)
C15 C14 C20 C21 -68.9(11)
C13 C14 C20 C22 -176.2(8)
C15 C14 C20 C22 60.9(10)
O1 C7 N1 C6 -0.8(12)
O2 C7 N1 C6 179.2(6)
C5 C6 N1 C7 164.9(7)
C1 C6 N1 C7 -15.2(11)
O1 C7 O2 C8 4.7(11)
N1 C7 O2 C8 -175.3(6)
C9 C8 O2 C7 83.8(7)
C9 C18 O3 C19 -30.2(8)
C13 C18 O3 C19 91.1(7)
C17 C18 O3 C19 -152.5(6)
C10 C19 O3 C18 0.0(9)
